data_1549381
loop_
_publ_author_name
'AaminaNaaz, Y.'
'Kamalraja, Jayabal'
'Perumal, Paramasivam T.'
'SubbiahPandi, A.'

_publ_section_title
;
 5'-Nitro-1,4-dihydrospiro[3,1-benzoxazine-2,3'-indolin]-2'-one
;
_journal_coeditor_code ZP4015
_journal_issue 5
_journal_name_full IUCrData
_journal_page_first x180664
_journal_paper_doi 10.1107/S2414314618006648
_journal_volume 3
_journal_year 2018
_chemical_formula_iupac 'C15 H11 N3 O4'
_chemical_formula_moiety 'C15 H11 N3 O4'
_chemical_formula_sum 'C15 H11 N3 O4'
_chemical_formula_weight 297.27
_chemical_name_systematic
;
5'-Nitro-1,4-dihydrospiro[3,1-benzoxazine-2,3'-indolin]-2'-one
;
_space_group_crystal_system monoclinic
_space_group_IT_number 14
_space_group_name_Hall '-P 2ybc'
_space_group_name_H-M_alt 'P 1 21/c 1'
_symmetry_space_group_name_Hall '-P 2ybc'
_symmetry_space_group_name_H-M 'P 1 21/c 1'
_atom_sites_solution_hydrogens geom
_audit_creation_method SHELXL-2014/7
_cell_angle_alpha 90
_cell_angle_beta 107.275(5)
_cell_angle_gamma 90
_cell_formula_units_Z 4
_cell_length_a 12.8698(6)
_cell_length_b 8.1365(3)
_cell_length_c 13.0309(6)
_cell_measurement_reflns_used 1945
_cell_measurement_temperature 293(2)
_cell_measurement_theta_max 24.999
_cell_measurement_theta_min 2.991
_cell_volume 1302.98(10)
_computing_cell_refinement
;
<i>SAINT</i> (Bruker, 2008)
;
_computing_data_collection
;
<i>APEX2</i> (Bruker, 2008)
;
_computing_data_reduction
;
<i>SAINT</i> (Bruker, 2008)
;
_computing_molecular_graphics
;
<i>ORTEP-3 for Windows</i> (Farrugia, 2012)
;
_computing_publication_material
;
<i>SHELXL97</i> (Sheldrick, 2008) and <i>PLATON</i> (Spek, 2009)
;
_computing_structure_refinement
;
SHELXL2014 (Sheldrick, 2015)
;
_computing_structure_solution
;
SHELXS97 (Sheldrick, 2008)
;
_diffrn_ambient_temperature 293(2)
_diffrn_measured_fraction_theta_full 1.000
_diffrn_measured_fraction_theta_max 1.000
_diffrn_measurement_device_type 'Bruker SMART APEXII CCD'
_diffrn_measurement_method '\w and \f scans'
_diffrn_radiation_type MoK\a
_diffrn_radiation_wavelength 0.71073
_diffrn_reflns_av_R_equivalents 0.0233
_diffrn_reflns_limit_h_max 13
_diffrn_reflns_limit_h_min -15
_diffrn_reflns_limit_k_max 9
_diffrn_reflns_limit_k_min -9
_diffrn_reflns_limit_l_max 13
_diffrn_reflns_limit_l_min -15
_diffrn_reflns_number 6269
_diffrn_reflns_theta_full 24.999
_diffrn_reflns_theta_max 24.999
_diffrn_reflns_theta_min 2.991
_exptl_absorpt_coefficient_mu 0.113
_exptl_absorpt_correction_T_max 0.989
_exptl_absorpt_correction_T_min 0.980
_exptl_absorpt_correction_type multi-scan
_exptl_absorpt_process_details
;
(<i>SADABS</i>; Bruker, 2008)
;
_exptl_crystal_colour colourless
_exptl_crystal_density_diffrn 1.515
_exptl_crystal_description block
_exptl_crystal_F_000 616
_exptl_crystal_size_max 0.20
_exptl_crystal_size_mid 0.15
_exptl_crystal_size_min 0.10
_refine_diff_density_max 0.434
_refine_diff_density_min -0.515
_refine_ls_extinction_coef 0.025(3)
_refine_ls_extinction_expression Fc^*^=kFc[1+0.001xFc^2^\l^3^/sin(2\q)]^-1/4^
_refine_ls_extinction_method
;
SHELXL2014 (Sheldrick, 2015)
;
_refine_ls_goodness_of_fit_ref 1.037
_refine_ls_hydrogen_treatment constr
_refine_ls_matrix_type full
_refine_ls_number_parameters 200
_refine_ls_number_reflns 2294
_refine_ls_number_restraints 0
_refine_ls_restrained_S_all 1.037
_refine_ls_R_factor_all 0.0507
_refine_ls_R_factor_gt 0.0423
_refine_ls_shift/su_max 0.000
_refine_ls_shift/su_mean 0.000
_refine_ls_structure_factor_coef Fsqd
_refine_ls_weighting_details 'w=1/[\s^2^(Fo^2^)+(0.0600P)^2^+0.5946P] where P=(Fo^2^+2Fc^2^)/3'
_refine_ls_weighting_scheme calc
_refine_ls_wR_factor_gt 0.1104
_refine_ls_wR_factor_ref 0.1178
_reflns_number_gt 1945
_reflns_number_total 2294
_reflns_threshold_expression 'I > 2\s(I)'
_cod_data_source_file zp4015sup1.cif
_cod_data_source_block I
_cod_database_code 1549381
_shelx_space_group_comment
;
The symmetry employed for this shelxl refinement is uniquely defined
by the following loop, which should always be used as a source of
symmetry information in preference to the above space-group names.
They are only intended as comments.
;
_shelx_estimated_absorpt_t_min 0.978
_shelx_estimated_absorpt_t_max 0.989

loop_
_space_group_symop_operation_xyz
'x, y, z'
'-x, y+1/2, -z+1/2'
'-x, -y, -z'
'x, -y-1/2, z-1/2'

loop_
_atom_site_type_symbol
_atom_site_label
_atom_site_fract_x
_atom_site_fract_y
_atom_site_fract_z
_atom_site_U_iso_or_equiv
_atom_site_adp_type
_atom_site_calc_flag
_atom_site_occupancy
C C1 0.50260(15) 0.1988(2) 0.59411(14) 0.0266(4) Uani d 1
C C2 0.31973(15) 0.2340(2) 0.56038(14) 0.0285(4) Uani d 1
C C3 0.20908(16) 0.2224(2) 0.51299(16) 0.0381(5) Uani d 1
H H3 0.1802 0.1587 0.4519 0.046 Uiso calc 1
C C4 0.14245(16) 0.3091(3) 0.55982(17) 0.0393(5) Uani d 1
H H4 0.0673 0.3055 0.5295 0.047 Uiso calc 1
C C5 0.18727(15) 0.4006(2) 0.65135(15) 0.0325(5) Uani d 1
C C6 0.29914(15) 0.4182(2) 0.69722(14) 0.0280(4) Uani d 1
H H6 0.3280 0.4826 0.7580 0.034 Uiso calc 1
C C7 0.36486(14) 0.3360(2) 0.64857(14) 0.0256(4) Uani d 1
C C8 0.48666(14) 0.3376(2) 0.67193(14) 0.0250(4) Uani d 1
C C9 0.63047(15) 0.5016(2) 0.64088(15) 0.0313(4) Uani d 1
H H9A 0.6488 0.6156 0.6332 0.038 Uiso calc 1
H H9B 0.6427 0.4405 0.5816 0.038 Uiso calc 1
C C10 0.70370(15) 0.4361(2) 0.74414(14) 0.0284(4) Uani d 1
C C11 0.81548(16) 0.4608(2) 0.77324(17) 0.0395(5) Uani d 1
H H11 0.8455 0.5176 0.7270 0.047 Uiso calc 1
C C12 0.88258(17) 0.4028(3) 0.86935(19) 0.0474(6) Uani d 1
H H12 0.9574 0.4191 0.8875 0.057 Uiso calc 1
C C13 0.83782(16) 0.3201(3) 0.93859(18) 0.0426(5) Uani d 1
H H13 0.8825 0.2836 1.0046 0.051 Uiso calc 1
C C14 0.72727(16) 0.2913(2) 0.91047(15) 0.0333(5) Uani d 1
H H14 0.6978 0.2351 0.9574 0.040 Uiso calc 1
C C15 0.65979(14) 0.3459(2) 0.81216(14) 0.0251(4) Uani d 1
O O1 0.15323(14) 0.5344(2) 0.79367(14) 0.0608(5) Uani d 1
O O2 0.01794(13) 0.4940(3) 0.65155(16) 0.0720(6) Uani d 1
O O3 0.58905(11) 0.14139(15) 0.59145(10) 0.0350(4) Uani d 1
O O4 0.51663(10) 0.49075(14) 0.63476(10) 0.0279(3) Uani d 1
N N1 0.11430(14) 0.4820(2) 0.70211(16) 0.0436(5) Uani d 1
N N2 0.40246(13) 0.15524(18) 0.52997(12) 0.0310(4) Uani d 1
H H2 0.3914 0.0875 0.4772 0.037 Uiso calc 1
N N3 0.54687(11) 0.31629(18) 0.78242(11) 0.0268(4) Uani d 1
H H3A 0.5154 0.2865 0.8291 0.032 Uiso calc 1

loop_
_atom_site_aniso_label
_atom_site_aniso_U_11
_atom_site_aniso_U_22
_atom_site_aniso_U_33
_atom_site_aniso_U_12
_atom_site_aniso_U_13
_atom_site_aniso_U_23
C1 0.0313(10) 0.0237(8) 0.0250(9) 0.0028(8) 0.0087(7) 0.0030(7)
C2 0.0319(10) 0.0242(8) 0.0278(9) -0.0013(7) 0.0064(8) 0.0012(7)
C3 0.0339(11) 0.0392(11) 0.0350(11) -0.0069(9) 0.0009(9) -0.0060(8)
C4 0.0247(10) 0.0445(11) 0.0436(12) -0.0060(9) 0.0022(9) 0.0022(9)
C5 0.0271(10) 0.0336(10) 0.0378(11) 0.0017(8) 0.0112(8) 0.0060(8)
C6 0.0276(10) 0.0266(9) 0.0291(9) -0.0003(7) 0.0074(8) 0.0008(7)
C7 0.0256(9) 0.0229(8) 0.0264(9) -0.0007(7) 0.0049(7) 0.0017(7)
C8 0.0265(9) 0.0231(8) 0.0254(9) -0.0003(7) 0.0075(7) -0.0004(7)
C9 0.0324(11) 0.0308(9) 0.0348(10) -0.0033(8) 0.0166(8) 0.0005(8)
C10 0.0279(10) 0.0263(8) 0.0330(10) -0.0009(7) 0.0124(8) -0.0044(8)
C11 0.0317(11) 0.0408(11) 0.0504(13) -0.0035(9) 0.0187(10) -0.0037(9)
C12 0.0241(10) 0.0533(13) 0.0612(15) 0.0002(10) 0.0070(10) -0.0066(11)
C13 0.0294(11) 0.0470(12) 0.0434(12) 0.0077(9) -0.0013(9) -0.0008(10)
C14 0.0336(11) 0.0341(9) 0.0303(10) 0.0027(8) 0.0067(8) 0.0007(8)
C15 0.0245(9) 0.0234(8) 0.0278(9) 0.0011(7) 0.0084(7) -0.0046(7)
O1 0.0531(11) 0.0818(12) 0.0535(11) 0.0109(9) 0.0250(9) -0.0081(9)
O2 0.0277(9) 0.1054(16) 0.0836(14) 0.0114(9) 0.0178(9) -0.0038(11)
O3 0.0352(8) 0.0338(7) 0.0373(8) 0.0061(6) 0.0131(6) -0.0047(6)
O4 0.0278(7) 0.0237(6) 0.0323(7) 0.0009(5) 0.0092(6) 0.0025(5)
N1 0.0324(10) 0.0511(11) 0.0511(12) 0.0027(8) 0.0184(9) 0.0069(9)
N2 0.0346(9) 0.0290(8) 0.0275(8) 0.0003(7) 0.0062(7) -0.0079(6)
N3 0.0247(8) 0.0342(8) 0.0221(8) -0.0029(6) 0.0082(6) 0.0010(6)

loop_
_atom_type_symbol
_atom_type_description
_atom_type_scat_dispersion_real
_atom_type_scat_dispersion_imag
_atom_type_scat_source
C C 0.0033 0.0016 'International Tables Vol C Tables 4.2.6.8 and 6.1.1.4'
H H 0.0000 0.0000 'International Tables Vol C Tables 4.2.6.8 and 6.1.1.4'
O O 0.0106 0.0060 'International Tables Vol C Tables 4.2.6.8 and 6.1.1.4'
N N 0.0061 0.0033 'International Tables Vol C Tables 4.2.6.8 and 6.1.1.4'

loop_
_geom_angle_atom_site_label_1
_geom_angle_atom_site_label_2
_geom_angle_atom_site_label_3
_geom_angle
O3 C1 N2 126.20(17)
O3 C1 C8 126.17(16)
N2 C1 C8 107.63(15)
C3 C2 C7 122.13(17)
C3 C2 N2 127.96(17)
C7 C2 N2 109.89(16)
C2 C3 C4 117.45(18)
C2 C3 H3 121.3
C4 C3 H3 121.3
C5 C4 C3 120.11(18)
C5 C4 H4 119.9
C3 C4 H4 119.9
C4 C5 C6 122.71(18)
C4 C5 N1 118.51(18)
C6 C5 N1 118.78(17)
C7 C6 C5 116.87(17)
C7 C6 H6 121.6
C5 C6 H6 121.6
C6 C7 C2 120.47(17)
C6 C7 C8 130.52(16)
C2 C7 C8 108.98(15)
N3 C8 O4 109.07(13)
N3 C8 C7 115.04(15)
O4 C8 C7 107.96(13)
N3 C8 C1 115.32(14)
O4 C8 C1 107.89(13)
C7 C8 C1 101.00(13)
O4 C9 C10 112.71(14)
O4 C9 H9A 109.1
C10 C9 H9A 109.1
O4 C9 H9B 109.1
C10 C9 H9B 109.1
H9A C9 H9B 107.8
C11 C10 C15 119.05(18)
C11 C10 C9 121.30(17)
C15 C10 C9 119.64(16)
C12 C11 C10 121.2(2)
C12 C11 H11 119.4
C10 C11 H11 119.4
C11 C12 C13 119.4(2)
C11 C12 H12 120.3
C13 C12 H12 120.3
C14 C13 C12 120.44(19)
C14 C13 H13 119.8
C12 C13 H13 119.8
C13 C14 C15 120.20(19)
C13 C14 H14 119.9
C15 C14 H14 119.9
C14 C15 C10 119.63(17)
C14 C15 N3 120.64(16)
C10 C15 N3 119.69(16)
C8 O4 C9 113.88(12)
O2 N1 O1 123.57(19)
O2 N1 C5 118.56(19)
O1 N1 C5 117.87(18)
C1 N2 C2 111.67(15)
C1 N2 H2 124.2
C2 N2 H2 124.2
C15 N3 C8 117.57(14)
C15 N3 H3A 121.2
C8 N3 H3A 121.2

loop_
_geom_bond_atom_site_label_1
_geom_bond_atom_site_label_2
_geom_bond_distance
C1 O3 1.217(2)
C1 N2 1.359(2)
C1 C8 1.571(2)
C2 C3 1.377(3)
C2 C7 1.396(2)
C2 N2 1.397(2)
C3 C4 1.384(3)
C3 H3 0.9300
C4 C5 1.379(3)
C4 H4 0.9300
C5 C6 1.393(3)
C5 N1 1.459(3)
C6 C7 1.372(3)
C6 H6 0.9300
C7 C8 1.506(2)
C8 N3 1.429(2)
C8 O4 1.431(2)
C9 O4 1.446(2)
C9 C10 1.493(3)
C9 H9A 0.9700
C9 H9B 0.9700
C10 C11 1.389(3)
C10 C15 1.393(3)
C11 C12 1.376(3)
C11 H11 0.9300
C12 C13 1.381(3)
C12 H12 0.9300
C13 C14 1.380(3)
C13 H13 0.9300
C14 C15 1.390(3)
C14 H14 0.9300
C15 N3 1.409(2)
O1 N1 1.225(2)
O2 N1 1.223(2)
N2 H2 0.8600
N3 H3A 0.8600

loop_
_geom_hbond_atom_site_label_D
_geom_hbond_atom_site_label_H
_geom_hbond_atom_site_label_A
_geom_hbond_site_symmetry_A
_geom_hbond_distance_DH
_geom_hbond_distance_HA
_geom_hbond_distance_DA
_geom_hbond_angle_DHA
N3 H3A O4 2_646 0.86 2.51 3.0614(18) 122.8
N2 H2 O3 3_656 0.86 2.11 2.9057(19) 153.0
C3 H3 O1 4_565 0.93 2.53 3.439(3) 165.0
C6 H6 O3 2_656 0.93 2.33 3.256(2) 176.4
C9 H9B O3 . 0.97 2.54 3.014(2) 109.8

loop_
_geom_torsion_atom_site_label_1
_geom_torsion_atom_site_label_2
_geom_torsion_atom_site_label_3
_geom_torsion_atom_site_label_4
_geom_torsion
C7 C2 C3 C4 -3.6(3)
N2 C2 C3 C4 178.12(18)
C2 C3 C4 C5 -1.0(3)
C3 C4 C5 C6 3.6(3)
C3 C4 C5 N1 -176.28(18)
C4 C5 C6 C7 -1.6(3)
N1 C5 C6 C7 178.29(16)
C5 C6 C7 C2 -2.9(2)
C5 C6 C7 C8 175.13(16)
C3 C2 C7 C6 5.7(3)
N2 C2 C7 C6 -175.75(15)
C3 C2 C7 C8 -172.75(16)
N2 C2 C7 C8 5.80(19)
C6 C7 C8 N3 48.4(2)
C2 C7 C8 N3 -133.37(15)
C6 C7 C8 O4 -73.7(2)
C2 C7 C8 O4 104.59(15)
C6 C7 C8 C1 173.26(17)
C2 C7 C8 C1 -8.50(17)
O3 C1 C8 N3 -47.0(2)
N2 C1 C8 N3 133.26(16)
O3 C1 C8 O4 75.1(2)
N2 C1 C8 O4 -104.56(15)
O3 C1 C8 C7 -171.73(17)
N2 C1 C8 C7 8.57(17)
O4 C9 C10 C11 -168.87(16)
O4 C9 C10 C15 12.2(2)
C15 C10 C11 C12 -2.2(3)
C9 C10 C11 C12 178.84(18)
C10 C11 C12 C13 -0.7(3)
C11 C12 C13 C14 2.0(3)
C12 C13 C14 C15 -0.3(3)
C13 C14 C15 C10 -2.7(3)
C13 C14 C15 N3 179.63(17)
C11 C10 C15 C14 3.9(3)
C9 C10 C15 C14 -177.13(16)
C11 C10 C15 N3 -178.40(16)
C9 C10 C15 N3 0.6(2)
N3 C8 O4 C9 61.07(17)
C7 C8 O4 C9 -173.27(13)
C1 C8 O4 C9 -64.88(17)
C10 C9 O4 C8 -43.61(19)
C4 C5 N1 O2 -14.3(3)
C6 C5 N1 O2 165.82(18)
C4 C5 N1 O1 165.52(19)
C6 C5 N1 O1 -14.4(3)
O3 C1 N2 C2 174.52(17)
C8 C1 N2 C2 -5.79(19)
C3 C2 N2 C1 178.63(18)
C7 C2 N2 C1 0.2(2)
C14 C15 N3 C8 -164.55(16)
C10 C15 N3 C8 17.8(2)
O4 C8 N3 C15 -47.42(19)
C7 C8 N3 C15 -168.86(14)
C1 C8 N3 C15 74.13(19)

_cod_database_fobs_code 1549381
